data_4339555
loop_
_publ_author_name
'Yang, Chang-Tong'
'Li, Yongxin'
'Liu, Shuang'

_publ_section_title
;
 Synthesis and structural characterization of complexes of a
 DO3A-conjugated triphenylphosphonium cation with diagnostically important
 metal ions.
;
_journal_issue 21
_journal_name_full 'Inorganic chemistry'
_journal_page_first 8988
_journal_page_last 8997
_journal_paper_doi 10.1021/ic7010452
_journal_volume 46
_journal_year 2007
_chemical_formula_moiety 'C40 H45 In N4 O6 P1,7.5(H2 O),(C3 H6 O),(C2 H3 O2)'
_chemical_formula_sum 'C45 H69 In N4 O16.5 P'
_chemical_formula_weight 1075.83
_chemical_name_systematic
;

 ?

;
_space_group_IT_number 2
_symmetry_cell_setting triclinic
_symmetry_space_group_name_Hall '-P 1'
_symmetry_space_group_name_H-M 'P -1'
_atom_sites_solution_hydrogens geom
_atom_sites_solution_primary direct
_atom_sites_solution_secondary difmap
_audit_creation_method SHELXL-97
_cell_angle_alpha 103.482(6)
_cell_angle_beta 106.939(5)
_cell_angle_gamma 104.783(6)
_cell_formula_units_Z 2
_cell_length_a 10.7779(9)
_cell_length_b 16.3040(17)
_cell_length_c 16.4520(18)
_cell_measurement_reflns_used 23636
_cell_measurement_temperature 150(2)
_cell_measurement_theta_max 25
_cell_measurement_theta_min 2
_cell_volume 2521.9(5)
_computing_cell_refinement DENZO
_computing_data_collection 'Nonius COLLECT'
_computing_data_reduction DENZO
_computing_molecular_graphics 'Bruker SHELXTL'
_computing_publication_material 'Bruker SHELXTL'
_computing_structure_refinement 'SHELXL-97 (Sheldrick, 1997)'
_computing_structure_solution 'SHELXS-97 (Sheldrick, 1990)'
_diffrn_ambient_temperature 150(2)
_diffrn_measured_fraction_theta_full 0.978
_diffrn_measured_fraction_theta_max 0.978
_diffrn_measurement_device_type 'Nonius KappaCCD'
_diffrn_measurement_method '\w scans'
_diffrn_radiation_monochromator graphite
_diffrn_radiation_source 'fine-focus sealed tube'
_diffrn_radiation_type MoK\a
_diffrn_radiation_wavelength 0.71073
_diffrn_reflns_av_R_equivalents 0.055
_diffrn_reflns_av_sigmaI/netI 0.0842
_diffrn_reflns_limit_h_max 12
_diffrn_reflns_limit_h_min 0
_diffrn_reflns_limit_k_max 18
_diffrn_reflns_limit_k_min -19
_diffrn_reflns_limit_l_max 18
_diffrn_reflns_limit_l_min -19
_diffrn_reflns_number 9031
_diffrn_reflns_theta_full 25.35
_diffrn_reflns_theta_max 25.35
_diffrn_reflns_theta_min 2.04
_exptl_absorpt_coefficient_mu 0.572
_exptl_absorpt_correction_T_max 0.9319
_exptl_absorpt_correction_T_min 0.7877
_exptl_absorpt_correction_type multi-scan
_exptl_absorpt_process_details 'denzo scalepack'
_exptl_crystal_colour colorless
_exptl_crystal_density_diffrn 1.417
_exptl_crystal_density_meas 0
_exptl_crystal_density_method 'not measured'
_exptl_crystal_description plate
_exptl_crystal_F_000 1126
_exptl_crystal_size_max 0.44
_exptl_crystal_size_mid 0.35
_exptl_crystal_size_min 0.13
_refine_diff_density_max 1.128
_refine_diff_density_min -1.314
_refine_diff_density_rms 0.158
_refine_ls_extinction_method none
_refine_ls_goodness_of_fit_ref 1.075
_refine_ls_hydrogen_treatment mixed
_refine_ls_matrix_type full
_refine_ls_number_parameters 658
_refine_ls_number_reflns 9031
_refine_ls_number_restraints 22
_refine_ls_restrained_S_all 1.074
_refine_ls_R_factor_all 0.0844
_refine_ls_R_factor_gt 0.0555
_refine_ls_shift/su_max 0.004
_refine_ls_shift/su_mean 0.000
_refine_ls_structure_factor_coef Fsqd
_refine_ls_weighting_details 'calc w=1/[\s^2^(Fo^2^)+(0.0935P)^2^+0.0000P] where P=(Fo^2^+2Fc^2^)/3'
_refine_ls_weighting_scheme calc
_refine_ls_wR_factor_gt 0.1353
_refine_ls_wR_factor_ref 0.1606
_reflns_number_gt 6703
_reflns_number_total 9031
_reflns_threshold_expression >2sigma(I)
_cod_data_source_file ic7010452-file006.cif
_cod_data_source_block xl
_cod_depositor_comments
;
The following automatic conversions were performed:

'_symmetry_cell_setting' value 'Triclinic' changed to 'triclinic'
according to
/usr/data/users/saulius/automatic-downloads/retrospective/ACS/lib/dictionaries/cif_core.dic
dictionary named 'cif_core.dic' version 2.4.2 from 2011-04-26.

Automatic conversion script
Id: cif_fix_values 2281 2013-09-26 08:29:07Z andrius 
;
_cod_original_cell_volume 2522.0(4)
_cod_original_sg_symbol_H-M P-1
_cod_original_formula_sum 'C45 H69 In N4 O16.50 P'
_cod_database_code 4339555

loop_
_symmetry_equiv_pos_as_xyz
'x, y, z'
'-x, -y, -z'

loop_
_atom_site_label
_atom_site_type_symbol
_atom_site_fract_x
_atom_site_fract_y
_atom_site_fract_z
_atom_site_U_iso_or_equiv
_atom_site_adp_type
_atom_site_occupancy
_atom_site_symmetry_multiplicity
_atom_site_calc_flag
_atom_site_refinement_flags
In51 In 0.76633(3) 0.78841(2) 0.04693(2) 0.02125(14) Uani 1 1 d .
P1 P 1.14401(13) 0.37362(9) 0.28192(9) 0.0238(3) Uani 1 1 d .
O41 O 0.6411(3) 0.6584(2) -0.0539(2) 0.0300(8) Uani 1 1 d .
O42 O 0.4600(4) 0.5330(3) -0.0996(3) 0.0405(10) Uani 1 1 d .
O71 O 0.6817(4) 0.8468(2) -0.0517(2) 0.0325(9) Uani 1 1 d .
O72 O 0.5628(4) 0.9335(3) -0.0913(3) 0.0384(10) Uani 1 1 d .
O101 O 0.9070(3) 0.7879(2) -0.0269(2) 0.0233(8) Uani 1 1 d .
O102 O 1.0672(4) 0.8807(2) -0.0551(3) 0.0325(9) Uani 1 1 d .
O912 O 0.2587(13) 0.1835(7) 0.6054(5) 0.153(4) Uani 1 1 d D
O913 O 0.3424(10) 0.0665(7) 0.5873(8) 0.168(4) Uani 1 1 d D
O922 O 0.9639(7) 0.2981(6) 0.4809(5) 0.123(3) Uani 1 1 d .
O1W O 0.2470(5) 0.7869(3) 0.0267(4) 0.0554(13) Uani 1 1 d D
H1W1 H 0.280(7) 0.835(3) 0.068(4) 0.067 Uiso 1 1 d D
H1W2 H 0.203(6) 0.794(5) -0.019(3) 0.067 Uiso 1 1 d D
O2W O 0.5244(5) 0.5140(5) 0.2678(4) 0.0733(17) Uani 1 1 d D
H2W1 H 0.599(5) 0.550(5) 0.304(4) 0.088 Uiso 1 1 d D
H2W2 H 0.527(8) 0.504(6) 0.217(3) 0.088 Uiso 1 1 d D
O3W O 0.2237(8) 0.3451(6) 0.6220(5) 0.105(2) Uani 1 1 d D
H3W1 H 0.284(9) 0.340(9) 0.601(8) 0.126 Uiso 1 1 d D
H3W2 H 0.150(6) 0.342(8) 0.586(6) 0.126 Uiso 1 1 d D
O4W O 0.7638(10) 0.0574(7) 0.5652(6) 0.163(4) Uani 1 1 d D
O5W O 0.5651(10) 0.0220(6) 0.6450(6) 0.125(3) Uani 1 1 d D
H5W1 H 0.476(3) 0.002(7) 0.627(9) 0.149 Uiso 1 1 d D
H5W2 H 0.581(10) 0.077(2) 0.649(9) 0.149 Uiso 1 1 d D
O6W O 0.6259(5) 0.0573(3) 0.8260(4) 0.0588(13) Uani 1 1 d D
H6W1 H 0.583(7) 0.021(5) 0.774(2) 0.071 Uiso 1 1 d D
H6W2 H 0.610(8) 0.012(3) 0.842(5) 0.071 Uiso 1 1 d D
O7W O 0.0321(14) 0.0964(11) 0.5958(6) 0.222(6) Uani 1 1 d D
H7W1 H 0.110(3) 0.1280(16) 0.578(4) 0.266 Uiso 1 1 d D
H7W2 H -0.041(8) 0.056(9) 0.534(3) 0.266 Uiso 1 1 d D
O8W O 0.8875(12) 0.0431(9) 0.3928(8) 0.098(4) Uani 0.50 1 d PD
H8W1 H 0.821(5) 0.041(13) 0.409(3) 0.117 Uiso 0.50 1 d PD
H8W2 H 0.958(4) 0.068(10) 0.440(3) 0.117 Uiso 0.50 1 d PD
N1 N 0.8834(4) 0.7096(3) 0.1274(3) 0.0212(9) Uani 1 1 d .
N4 N 0.6064(4) 0.7217(3) 0.1086(3) 0.0259(10) Uani 1 1 d .
N7 N 0.7057(4) 0.9070(3) 0.1232(3) 0.0264(10) Uani 1 1 d .
N10 N 0.9780(4) 0.8996(3) 0.1414(3) 0.0237(9) Uani 1 1 d .
C2 C 0.7818(5) 0.6481(3) 0.1509(3) 0.0241(11) Uani 1 1 d .
H2A H 0.8322 0.6301 0.2005 0.029 Uiso 1 1 calc R
H2B H 0.7257 0.5930 0.0981 0.029 Uiso 1 1 calc R
C3 C 0.6869(5) 0.6925(4) 0.1798(4) 0.0284(12) Uani 1 1 d .
H3A H 0.6217 0.6498 0.1952 0.034 Uiso 1 1 calc R
H3B H 0.7429 0.7456 0.2347 0.034 Uiso 1 1 calc R
C5 C 0.5493(5) 0.7865(4) 0.1513(4) 0.0320(13) Uani 1 1 d .
H5A H 0.5237 0.7684 0.1992 0.038 Uiso 1 1 calc R
H5B H 0.4648 0.7853 0.1056 0.038 Uiso 1 1 calc R
C6 C 0.6552(5) 0.8813(4) 0.1915(4) 0.0301(12) Uani 1 1 d .
H6A H 0.6126 0.9241 0.2142 0.036 Uiso 1 1 calc R
H6B H 0.7341 0.8845 0.2429 0.036 Uiso 1 1 calc R
C8 C 0.8313(5) 0.9901(3) 0.1671(4) 0.0340(13) Uani 1 1 d .
H8A H 0.8181 1.0333 0.2143 0.041 Uiso 1 1 calc R
H8B H 0.8435 1.0186 0.1216 0.041 Uiso 1 1 calc R
C9 C 0.9596(5) 0.9698(4) 0.2088(4) 0.0330(13) Uani 1 1 d .
H9A H 1.0415 1.0255 0.2330 0.040 Uiso 1 1 calc R
H9B H 0.9526 0.9486 0.2595 0.040 Uiso 1 1 calc R
C10 C 0.9403(5) 0.6562(3) 0.0689(3) 0.0237(11) Uani 1 1 d .
H10A H 1.0121 0.6991 0.0581 0.028 Uiso 1 1 calc R
H10B H 0.8647 0.6206 0.0098 0.028 Uiso 1 1 calc R
C11 C 1.0717(5) 0.8568(4) 0.1859(4) 0.0285(12) Uani 1 1 d .
H11A H 1.1453 0.9025 0.2416 0.034 Uiso 1 1 calc R
H11B H 1.1164 0.8342 0.1452 0.034 Uiso 1 1 calc R
C12 C 0.9956(5) 0.7798(3) 0.2094(3) 0.0246(11) Uani 1 1 d .
H12A H 1.0615 0.7530 0.2383 0.030 Uiso 1 1 calc R
H12B H 0.9554 0.8028 0.2530 0.030 Uiso 1 1 calc R
C41 C 0.4965(5) 0.6443(4) 0.0340(4) 0.0324(13) Uani 1 1 d .
H41A H 0.4150 0.6621 0.0119 0.039 Uiso 1 1 calc R
H41B H 0.4686 0.5951 0.0579 0.039 Uiso 1 1 calc R
C42 C 0.5349(5) 0.6077(4) -0.0458(4) 0.0305(13) Uani 1 1 d .
C71 C 0.5987(5) 0.9218(4) 0.0527(4) 0.0364(14) Uani 1 1 d .
H71A H 0.6039 0.9851 0.0732 0.044 Uiso 1 1 calc R
H71B H 0.5058 0.8829 0.0445 0.044 Uiso 1 1 calc R
C72 C 0.6170(5) 0.9015(4) -0.0363(4) 0.0296(12) Uani 1 1 d .
C101 C 1.0294(5) 0.9369(3) 0.0785(3) 0.0260(11) Uani 1 1 d .
H10C H 1.1303 0.9698 0.1084 0.031 Uiso 1 1 calc R
H10D H 0.9844 0.9803 0.0639 0.031 Uiso 1 1 calc R
C102 C 1.0002(5) 0.8635(3) -0.0084(3) 0.0229(11) Uani 1 1 d .
C111 C 1.0025(5) 0.5929(3) 0.1057(3) 0.0231(11) Uani 1 1 d .
C112 C 1.1422(5) 0.6201(3) 0.1595(3) 0.0267(12) Uani 1 1 d .
H112 H 1.1991 0.6812 0.1769 0.032 Uiso 1 1 calc R
C113 C 1.1999(5) 0.5601(3) 0.1883(3) 0.0279(12) Uani 1 1 d .
H113 H 1.2948 0.5806 0.2261 0.033 Uiso 1 1 calc R
C114 C 1.1186(5) 0.4693(3) 0.1618(3) 0.0244(11) Uani 1 1 d .
C115 C 0.9794(5) 0.4406(3) 0.1065(3) 0.0234(11) Uani 1 1 d .
H115 H 0.9232 0.3792 0.0874 0.028 Uiso 1 1 calc R
C116 C 0.9228(5) 0.5019(3) 0.0793(3) 0.0249(11) Uani 1 1 d .
H116 H 0.8278 0.4815 0.0419 0.030 Uiso 1 1 calc R
C117 C 1.1807(5) 0.4021(3) 0.1892(3) 0.0255(11) Uani 1 1 d .
H11C H 1.2822 0.4270 0.2066 0.031 Uiso 1 1 calc R
H11D H 1.1446 0.3465 0.1366 0.031 Uiso 1 1 calc R
C121 C 1.2047(5) 0.2827(3) 0.2969(3) 0.0258(11) Uani 1 1 d .
C122 C 1.2695(5) 0.2470(4) 0.2441(4) 0.0315(13) Uani 1 1 d .
H122 H 1.2781 0.2676 0.1959 0.038 Uiso 1 1 calc R
C123 C 1.3220(6) 0.1809(4) 0.2618(4) 0.0352(13) Uani 1 1 d .
H123 H 1.3661 0.1558 0.2255 0.042 Uiso 1 1 calc R
C124 C 1.3098(5) 0.1515(4) 0.3328(4) 0.0364(14) Uani 1 1 d .
H124 H 1.3477 0.1073 0.3457 0.044 Uiso 1 1 calc R
C125 C 1.2431(6) 0.1860(4) 0.3845(4) 0.0374(14) Uani 1 1 d .
H125 H 1.2328 0.1644 0.4319 0.045 Uiso 1 1 calc RD
C126 C 1.1910(5) 0.2525(4) 0.3674(4) 0.0337(13) Uani 1 1 d .
H126 H 1.1463 0.2772 0.4036 0.040 Uiso 1 1 calc R
C131 C 0.9611(5) 0.3399(4) 0.2553(3) 0.0275(12) Uani 1 1 d .
C132 C 0.8805(5) 0.2501(4) 0.2155(4) 0.0370(14) Uani 1 1 d .
H132 H 0.9224 0.2057 0.2073 0.044 Uiso 1 1 calc R
C133 C 0.7370(6) 0.2248(5) 0.1874(4) 0.0490(17) Uani 1 1 d .
H133 H 0.6809 0.1630 0.1597 0.059 Uiso 1 1 calc R
C134 C 0.6763(6) 0.2891(5) 0.1995(4) 0.0442(16) Uani 1 1 d .
H134 H 0.5786 0.2712 0.1811 0.053 Uiso 1 1 calc R
C135 C 0.7556(6) 0.3787(4) 0.2379(4) 0.0397(15) Uani 1 1 d .
H135 H 0.7127 0.4227 0.2441 0.048 Uiso 1 1 calc R
C136 C 0.8981(5) 0.4047(4) 0.2676(4) 0.0328(13) Uani 1 1 d .
H136 H 0.9534 0.4665 0.2963 0.039 Uiso 1 1 calc R
C141 C 1.2316(5) 0.4664(4) 0.3855(3) 0.0282(12) Uani 1 1 d .
C142 C 1.1770(6) 0.4725(4) 0.4527(4) 0.0406(15) Uani 1 1 d .
H142 H 1.0876 0.4323 0.4404 0.049 Uiso 1 1 calc R
C143 C 1.2516(8) 0.5364(5) 0.5370(4) 0.0567(19) Uani 1 1 d .
H143 H 1.2140 0.5403 0.5827 0.068 Uiso 1 1 calc R
C144 C 1.3809(8) 0.5943(5) 0.5541(5) 0.062(2) Uani 1 1 d .
H144 H 1.4328 0.6381 0.6122 0.074 Uiso 1 1 calc R
C145 C 1.4365(6) 0.5896(4) 0.4879(5) 0.0510(18) Uani 1 1 d .
H145 H 1.5256 0.6306 0.5006 0.061 Uiso 1 1 calc R
C146 C 1.3629(6) 0.5255(4) 0.4034(4) 0.0372(14) Uani 1 1 d .
H146 H 1.4012 0.5217 0.3580 0.045 Uiso 1 1 calc R
C911 C 0.5010(11) 0.2186(10) 0.6174(9) 0.165(7) Uani 1 1 d .
H91A H 0.5046 0.2806 0.6405 0.248 Uiso 1 1 calc R
H91B H 0.5129 0.2084 0.5595 0.248 Uiso 1 1 calc R
H91C H 0.5751 0.2085 0.6606 0.248 Uiso 1 1 calc R
C912 C 0.3627(13) 0.1544(8) 0.6047(6) 0.105(4) Uani 1 1 d D
C921 C 0.8452(10) 0.2957(8) 0.5826(6) 0.096(3) Uani 1 1 d .
H92A H 0.8119 0.2429 0.5995 0.144 Uiso 1 1 calc R
H92B H 0.7807 0.3288 0.5802 0.144 Uiso 1 1 calc R
H92C H 0.9369 0.3349 0.6273 0.144 Uiso 1 1 calc R
C922 C 0.8546(9) 0.2658(6) 0.4912(6) 0.076(2) Uani 1 1 d .
C923 C 0.7298(10) 0.2003(8) 0.4160(7) 0.120(4) Uani 1 1 d .
H92D H 0.7002 0.2277 0.3702 0.180 Uiso 1 1 calc R
H92E H 0.6557 0.1819 0.4382 0.180 Uiso 1 1 calc R
H92F H 0.7503 0.1474 0.3894 0.180 Uiso 1 1 calc R

loop_
_atom_site_aniso_label
_atom_site_aniso_U_11
_atom_site_aniso_U_22
_atom_site_aniso_U_33
_atom_site_aniso_U_23
_atom_site_aniso_U_13
_atom_site_aniso_U_12
In51 0.0192(2) 0.0154(2) 0.0314(2) 0.01014(15) 0.01010(15) 0.00664(14)
P1 0.0253(7) 0.0218(7) 0.0241(7) 0.0075(6) 0.0068(5) 0.0109(5)
O41 0.0248(18) 0.022(2) 0.036(2) 0.0073(16) 0.0077(16) 0.0044(15)
O42 0.035(2) 0.024(2) 0.046(2) 0.0104(19) 0.0049(18) -0.0041(17)
O71 0.034(2) 0.032(2) 0.042(2) 0.0195(18) 0.0143(17) 0.0217(17)
O72 0.037(2) 0.039(2) 0.054(3) 0.028(2) 0.0181(19) 0.0235(19)
O101 0.0233(17) 0.0178(19) 0.0304(19) 0.0098(15) 0.0108(15) 0.0069(14)
O102 0.037(2) 0.028(2) 0.047(2) 0.0194(18) 0.0275(18) 0.0152(17)
O912 0.258(12) 0.152(8) 0.106(6) 0.058(6) 0.081(7) 0.135(9)
O913 0.155(8) 0.124(8) 0.290(14) 0.113(9) 0.117(9) 0.071(7)
O922 0.082(5) 0.205(9) 0.106(5) 0.071(6) 0.048(4) 0.056(5)
O1W 0.039(3) 0.059(3) 0.080(4) 0.033(3) 0.020(3) 0.028(2)
O2W 0.043(3) 0.106(5) 0.059(3) 0.023(4) 0.023(3) 0.007(3)
O3W 0.103(6) 0.088(5) 0.081(5) 0.030(4) -0.010(4) 0.014(5)
O4W 0.195(9) 0.171(9) 0.127(7) 0.067(7) 0.069(6) 0.047(7)
O5W 0.162(7) 0.111(6) 0.106(6) 0.049(6) 0.034(6) 0.061(5)
O6W 0.050(3) 0.058(4) 0.085(4) 0.039(3) 0.034(3) 0.020(2)
O7W 0.269(13) 0.303(17) 0.079(6) 0.017(8) 0.068(7) 0.117(12)
O8W 0.073(7) 0.096(10) 0.088(9) -0.020(7) 0.038(7) 0.006(7)
N1 0.024(2) 0.018(2) 0.026(2) 0.0121(18) 0.0091(17) 0.0094(17)
N4 0.019(2) 0.023(2) 0.041(3) 0.015(2) 0.0121(19) 0.0095(17)
N7 0.028(2) 0.016(2) 0.043(3) 0.0085(19) 0.020(2) 0.0140(18)
N10 0.020(2) 0.021(2) 0.031(2) 0.0084(19) 0.0119(18) 0.0054(17)
C2 0.029(3) 0.018(3) 0.031(3) 0.014(2) 0.013(2) 0.009(2)
C3 0.033(3) 0.029(3) 0.036(3) 0.020(3) 0.021(2) 0.015(2)
C5 0.029(3) 0.031(3) 0.049(4) 0.019(3) 0.026(3) 0.015(2)
C6 0.035(3) 0.029(3) 0.044(3) 0.016(3) 0.028(3) 0.019(2)
C8 0.036(3) 0.016(3) 0.055(4) 0.011(3) 0.025(3) 0.010(2)
C9 0.033(3) 0.020(3) 0.039(3) 0.002(2) 0.016(2) 0.004(2)
C10 0.025(3) 0.024(3) 0.030(3) 0.014(2) 0.012(2) 0.014(2)
C11 0.020(2) 0.027(3) 0.035(3) 0.007(2) 0.008(2) 0.008(2)
C12 0.023(2) 0.024(3) 0.024(3) 0.005(2) 0.008(2) 0.006(2)
C41 0.020(3) 0.026(3) 0.048(3) 0.017(3) 0.010(2) 0.003(2)
C42 0.025(3) 0.022(3) 0.038(3) 0.014(3) 0.003(2) 0.003(2)
C71 0.033(3) 0.036(3) 0.054(4) 0.023(3) 0.020(3) 0.023(3)
C72 0.023(3) 0.021(3) 0.046(3) 0.015(3) 0.013(2) 0.006(2)
C101 0.022(3) 0.018(3) 0.037(3) 0.010(2) 0.013(2) 0.003(2)
C102 0.021(2) 0.019(3) 0.036(3) 0.014(2) 0.013(2) 0.012(2)
C111 0.023(2) 0.022(3) 0.028(3) 0.011(2) 0.011(2) 0.010(2)
C112 0.026(3) 0.019(3) 0.035(3) 0.010(2) 0.011(2) 0.009(2)
C113 0.025(3) 0.024(3) 0.033(3) 0.009(2) 0.007(2) 0.009(2)
C114 0.028(3) 0.024(3) 0.026(3) 0.010(2) 0.011(2) 0.013(2)
C115 0.030(3) 0.019(3) 0.026(3) 0.008(2) 0.011(2) 0.014(2)
C116 0.025(3) 0.023(3) 0.026(3) 0.008(2) 0.009(2) 0.008(2)
C117 0.029(3) 0.024(3) 0.025(3) 0.010(2) 0.008(2) 0.012(2)
C121 0.021(2) 0.023(3) 0.028(3) 0.009(2) 0.003(2) 0.006(2)
C122 0.029(3) 0.029(3) 0.035(3) 0.012(3) 0.006(2) 0.013(2)
C123 0.035(3) 0.030(3) 0.042(3) 0.011(3) 0.011(3) 0.017(2)
C124 0.035(3) 0.025(3) 0.045(4) 0.014(3) 0.002(3) 0.015(2)
C125 0.044(3) 0.035(3) 0.034(3) 0.020(3) 0.011(3) 0.013(3)
C126 0.039(3) 0.033(3) 0.033(3) 0.014(3) 0.014(2) 0.015(3)
C131 0.031(3) 0.030(3) 0.025(3) 0.012(2) 0.011(2) 0.014(2)
C132 0.034(3) 0.036(3) 0.033(3) 0.008(3) 0.004(2) 0.013(3)
C133 0.030(3) 0.050(4) 0.053(4) 0.011(3) 0.007(3) 0.008(3)
C134 0.028(3) 0.067(5) 0.038(3) 0.017(3) 0.013(3) 0.018(3)
C135 0.043(3) 0.058(4) 0.028(3) 0.015(3) 0.014(3) 0.030(3)
C136 0.036(3) 0.039(3) 0.032(3) 0.014(3) 0.015(2) 0.020(3)
C141 0.033(3) 0.025(3) 0.025(3) 0.009(2) 0.004(2) 0.014(2)
C142 0.050(4) 0.036(4) 0.030(3) 0.010(3) 0.012(3) 0.012(3)
C143 0.077(5) 0.054(5) 0.028(3) 0.004(3) 0.013(3) 0.022(4)
C144 0.076(5) 0.046(4) 0.032(4) -0.005(3) -0.013(4) 0.023(4)
C145 0.037(3) 0.037(4) 0.052(4) 0.008(3) -0.010(3) 0.007(3)
C146 0.034(3) 0.031(3) 0.037(3) 0.008(3) 0.002(3) 0.012(3)
C911 0.079(7) 0.213(16) 0.162(12) 0.110(12) 0.015(7) -0.026(9)
C912 0.132(10) 0.118(10) 0.057(6) 0.035(6) 0.020(6) 0.044(8)
C921 0.113(8) 0.143(10) 0.078(6) 0.069(7) 0.049(6) 0.072(7)
C922 0.066(5) 0.089(7) 0.081(6) 0.043(5) 0.021(5) 0.033(5)
C923 0.103(8) 0.115(9) 0.101(8) 0.037(7) -0.008(6) 0.023(7)

loop_
_atom_type_symbol
_atom_type_description
_atom_type_scat_dispersion_real
_atom_type_scat_dispersion_imag
_atom_type_scat_source
C C 0.0033 0.0016 'International Tables Vol C Tables 4.2.6.8 and 6.1.1.4'
H H 0.0000 0.0000 'International Tables Vol C Tables 4.2.6.8 and 6.1.1.4'
N N 0.0061 0.0033 'International Tables Vol C Tables 4.2.6.8 and 6.1.1.4'
O O 0.0106 0.0060 'International Tables Vol C Tables 4.2.6.8 and 6.1.1.4'
P P 0.1023 0.0942 'International Tables Vol C Tables 4.2.6.8 and 6.1.1.4'
In In -0.7276 1.3100 'International Tables Vol C Tables 4.2.6.8 and 6.1.1.4'

loop_
_geom_angle_atom_site_label_1
_geom_angle_atom_site_label_2
_geom_angle_atom_site_label_3
_geom_angle
O41 In51 O71 87.22(14)
O41 In51 O101 84.51(12)
O71 In51 O101 79.45(13)
O41 In51 N10 152.56(14)
O71 In51 N10 103.51(14)
O101 In51 N10 73.04(13)
O41 In51 N1 86.06(13)
O71 In51 N1 164.99(14)
O101 In51 N1 86.55(13)
N10 In51 N1 77.22(14)
O41 In51 N7 131.71(14)
O71 In51 N7 73.31(15)
O101 In51 N7 131.84(13)
N10 In51 N7 75.72(14)
N1 In51 N7 120.82(14)
O41 In51 N4 75.61(14)
O71 In51 N4 114.19(13)
O101 In51 N4 154.85(14)
N10 In51 N4 120.38(14)
N1 In51 N4 77.00(13)
N7 In51 N4 73.30(14)
C131 P1 C141 109.5(2)
C131 P1 C121 110.5(2)
C141 P1 C121 107.8(2)
C131 P1 C117 108.9(2)
C141 P1 C117 111.9(2)
C121 P1 C117 108.3(2)
C42 O41 In51 120.5(3)
C72 O71 In51 121.9(3)
C102 O101 In51 116.1(3)
C12 N1 C2 111.5(4)
C12 N1 C10 111.8(4)
C2 N1 C10 110.3(4)
C12 N1 In51 105.7(3)
C2 N1 In51 107.9(3)
C10 N1 In51 109.4(3)
C41 N4 C5 111.7(4)
C41 N4 C3 111.5(4)
C5 N4 C3 108.3(4)
C41 N4 In51 106.6(3)
C5 N4 In51 112.7(3)
C3 N4 In51 105.9(3)
C6 N7 C71 112.6(4)
C6 N7 C8 110.5(4)
C71 N7 C8 109.1(4)
C6 N7 In51 109.5(3)
C71 N7 In51 106.6(3)
C8 N7 In51 108.3(3)
C101 N10 C11 110.3(4)
C101 N10 C9 111.5(4)
C11 N10 C9 111.6(4)
C101 N10 In51 103.4(3)
C11 N10 In51 108.8(3)
C9 N10 In51 110.9(3)
N1 C2 C3 111.6(4)
N4 C3 C2 112.8(4)
N4 C5 C6 110.6(4)
N7 C6 C5 110.8(4)
N7 C8 C9 111.6(4)
N10 C9 C8 111.3(4)
N1 C10 C111 116.1(4)
N10 C11 C12 112.2(4)
N1 C12 C11 110.9(4)
N4 C41 C42 115.4(4)
O42 C42 O41 124.2(5)
O42 C42 C41 117.5(5)
O41 C42 C41 118.2(5)
N7 C71 C72 112.3(4)
O72 C72 O71 124.2(5)
O72 C72 C71 118.3(5)
O71 C72 C71 117.4(5)
N10 C101 C102 111.9(4)
O102 C102 O101 124.9(5)
O102 C102 C101 118.3(4)
O101 C102 C101 116.8(4)
C112 C111 C116 117.5(5)
C112 C111 C10 122.1(4)
C116 C111 C10 120.1(4)
C113 C112 C111 121.6(5)
C112 C113 C114 120.2(5)
C115 C114 C113 119.0(5)
C115 C114 C117 119.9(4)
C113 C114 C117 121.0(4)
C116 C115 C114 120.1(5)
C115 C116 C111 121.6(4)
C114 C117 P1 113.6(4)
C122 C121 C126 120.4(5)
C122 C121 P1 121.9(4)
C126 C121 P1 117.6(4)
C121 C122 C123 119.8(5)
C124 C123 C122 119.9(5)
C125 C124 C123 120.4(5)
C124 C125 C126 120.0(5)
C125 C126 C121 119.6(5)
C132 C131 C136 119.7(5)
C132 C131 P1 119.7(4)
C136 C131 P1 120.3(4)
C131 C132 C133 119.5(6)
C134 C133 C132 120.2(6)
C135 C134 C133 120.7(6)
C134 C135 C136 119.8(6)
C135 C136 C131 120.1(6)
C142 C141 C146 119.8(5)
C142 C141 P1 119.8(4)
C146 C141 P1 119.9(4)
C143 C142 C141 120.6(6)
C144 C143 C142 119.3(7)
C143 C144 C145 120.9(6)
C146 C145 C144 120.2(6)
C145 C146 C141 119.2(6)
O912 C912 O913 119.7(12)
O912 C912 C911 120.4(13)
O913 C912 C911 119.8(12)
O922 C922 C923 122.1(10)
O922 C922 C921 120.1(9)
C923 C922 C921 117.9(9)

loop_
_geom_bond_atom_site_label_1
_geom_bond_atom_site_label_2
_geom_bond_distance
In51 O41 2.159(3)
In51 O71 2.162(3)
In51 O101 2.202(3)
In51 N10 2.327(4)
In51 N1 2.375(4)
In51 N7 2.395(4)
In51 N4 2.399(4)
P1 C131 1.792(5)
P1 C141 1.793(5)
P1 C121 1.804(5)
P1 C117 1.813(5)
O41 C42 1.293(6)
O42 C42 1.224(6)
O71 C72 1.289(6)
O72 C72 1.224(6)
O101 C102 1.278(6)
O102 C102 1.230(6)
O912 C912 1.326(11)
O913 C912 1.339(12)
O922 C922 1.240(10)
N1 C12 1.489(6)
N1 C2 1.490(6)
N1 C10 1.512(6)
N4 C41 1.473(7)
N4 C5 1.492(7)
N4 C3 1.493(6)
N7 C6 1.480(6)
N7 C71 1.492(7)
N7 C8 1.493(6)
N10 C101 1.484(6)
N10 C11 1.487(7)
N10 C9 1.492(7)
C2 C3 1.516(7)
C5 C6 1.520(7)
C8 C9 1.510(8)
C10 C111 1.513(7)
C11 C12 1.510(7)
C41 C42 1.525(8)
C71 C72 1.506(8)
C101 C102 1.525(7)
C111 C112 1.396(7)
C111 C116 1.400(7)
C112 C113 1.387(7)
C113 C114 1.401(7)
C114 C115 1.395(7)
C114 C117 1.510(7)
C115 C116 1.389(7)
C121 C122 1.380(8)
C121 C126 1.393(7)
C122 C123 1.390(8)
C123 C124 1.388(8)
C124 C125 1.378(8)
C125 C126 1.389(8)
C131 C132 1.378(8)
C131 C136 1.401(8)
C132 C133 1.395(8)
C133 C134 1.376(9)
C134 C135 1.372(9)
C135 C136 1.383(8)
C141 C142 1.391(8)
C141 C146 1.396(8)
C142 C143 1.380(9)
C143 C144 1.373(10)
C144 C145 1.386(10)
C145 C146 1.383(8)
C911 C912 1.510(15)
C921 C922 1.510(12)
C922 C923 1.471(12)
